data_8106661
loop_
_publ_author_name
'Wei-Dong, Yin'
'Gui-Lian, Li'

_publ_section_title
;
 Hydrothermal synthesis and crystal structure of a
 poly[aqua-(\m4-4-(carboxylatomethyl)benzoato-\k4
 O:O&#x2032;:O&#x2032;&#x2032;:O&#x2032;&#x2032;&#x2032;)-(\m2-1-(4-(1H-imidazol-1-yl)benzyl)-1H-1,2,4-triazole-\k2
 N:N&#x2032;) dimanganese(II)], [Mn2(C9H6O4)2(C12H11N5)(H2O)]
;
_journal_issue 5
_journal_name_full 'Zeitschrift f\"ur Kristallographie - New Crystal Structures'
_journal_page_first 737
_journal_page_last 739
_journal_paper_doi 10.1515/ncrs-2016-0410
_journal_volume 232
_journal_year 2017
_chemical_formula_sum 'C30 H25 Mn2 N5 O9'
_chemical_formula_weight 709.43
_chemical_name_systematic
; 
poly[aqua-(m~4~-4-(carboxylatomethyl)benzoato-k4O:O':O'':O''')-
(m~2~-1-(4-(1H-imidazol-1-yl)benzyl)-1H-1,2,4-triazole-k2N:N')
dimanganese(II)] 
;
_space_group_IT_number 14
_space_group_name_Hall '-P 2ybc'
_space_group_name_H-M_alt 'P 1 21/c 1'
_symmetry_cell_setting monoclinic
_symmetry_space_group_name_H-M 'P 1 21/c 1'
_atom_sites_solution_hydrogens geom
_atom_sites_solution_primary direct
_atom_sites_solution_secondary difmap
_cell_angle_alpha 90.00
_cell_angle_beta 95.966(3)
_cell_angle_gamma 90.00
_cell_formula_units_Z 4
_cell_length_a 15.5012(6)
_cell_length_b 9.3423(3)
_cell_length_c 19.7517(6)
_cell_measurement_reflns_used 5001
_cell_measurement_temperature 293(2)
_cell_measurement_theta_max 28.5000
_cell_measurement_theta_min 3.6660
_cell_volume 2844.89(17)
_computing_cell_refinement 'Bruker SMART [1]'
_computing_data_collection 'Bruker SMART [1]'
_computing_data_reduction 'Bruker SAINT [1]'
_computing_molecular_graphics 'Bruker SHELXTL [1]'
_computing_publication_material 'Bruker SHELXTL [1]'
_computing_structure_refinement 'SHELXL-97 (Sheldrick, 1997) [3]'
_computing_structure_solution 'SHELXS-97 (Sheldrick, 1990) [2]'
_diffrn_ambient_temperature 293(2)
_diffrn_measured_fraction_theta_full 0.998
_diffrn_measured_fraction_theta_max 0.998
_diffrn_measurement_device_type 'CCD area detector'
_diffrn_measurement_method '\f and \w scans'
_diffrn_radiation_monochromator graphite
_diffrn_radiation_source 'fine-focus sealed tube'
_diffrn_radiation_type MoK\a
_diffrn_radiation_wavelength 0.71073
_diffrn_reflns_av_R_equivalents 0.0247
_diffrn_reflns_av_sigmaI/netI 0.0390
_diffrn_reflns_limit_h_max 18
_diffrn_reflns_limit_h_min -12
_diffrn_reflns_limit_k_max 10
_diffrn_reflns_limit_k_min -11
_diffrn_reflns_limit_l_max 23
_diffrn_reflns_limit_l_min -21
_diffrn_reflns_number 11611
_diffrn_reflns_theta_full 25.50
_diffrn_reflns_theta_max 25.50
_diffrn_reflns_theta_min 3.01
_diffrn_standards_number 0
_exptl_absorpt_coefficient_mu 0.955
_exptl_absorpt_correction_T_max 0.7894
_exptl_absorpt_correction_T_min 0.6899
_exptl_absorpt_correction_type multi-scan
_exptl_absorpt_process_details sadabs
_exptl_crystal_colour colourless
_exptl_crystal_density_diffrn 1.656
_exptl_crystal_density_method 'not measured'
_exptl_crystal_description block
_exptl_crystal_F_000 1448
_exptl_crystal_size_max 0.42
_exptl_crystal_size_mid 0.33
_exptl_crystal_size_min 0.26
_refine_diff_density_max 0.276
_refine_diff_density_min -0.323
_refine_diff_density_rms 0.064
_refine_ls_extinction_method none
_refine_ls_goodness_of_fit_ref 1.079
_refine_ls_hydrogen_treatment constr
_refine_ls_matrix_type full
_refine_ls_number_parameters 415
_refine_ls_number_reflns 5284
_refine_ls_number_restraints 0
_refine_ls_restrained_S_all 1.079
_refine_ls_R_factor_all 0.0454
_refine_ls_R_factor_gt 0.0362
_refine_ls_shift/su_max 0.001
_refine_ls_shift/su_mean 0.000
_refine_ls_structure_factor_coef Fsqd
_refine_ls_weighting_details 'calc w=1/[\s^2^(Fo^2^)+(0.0382P)^2^+2.1268P] where P=(Fo^2^+2Fc^2^)/3'
_refine_ls_weighting_scheme calc
_refine_ls_wR_factor_gt 0.0907
_refine_ls_wR_factor_ref 0.0971
_reflns_number_gt 4462
_reflns_number_total 5284
_reflns_threshold_expression >2sigma(I)
_cod_data_source_file suppl_ncrs-2016-0410_suppl.cif
_cod_data_source_block 2
_cod_original_cell_volume 2844.90(18)
_cod_original_sg_symbol_H-M P2(1)/c
_cod_database_code 8106661

loop_
_symmetry_equiv_pos_as_xyz
'x, y, z'
'-x, y+1/2, -z+1/2'
'-x, -y, -z'
'x, -y-1/2, z-1/2'

loop_
_atom_site_label
_atom_site_type_symbol
_atom_site_fract_x
_atom_site_fract_y
_atom_site_fract_z
_atom_site_U_iso_or_equiv
_atom_site_adp_type
_atom_site_occupancy
_atom_site_symmetry_multiplicity
_atom_site_calc_flag
_atom_site_refinement_flags
_atom_site_disorder_assembly
_atom_site_disorder_group
Mn1 Mn 0.18825(2) 0.43301(4) 0.772156(19) 0.02070(12) Uani 1 1 d . . .
Mn2 Mn 0.18330(3) 0.04032(4) 0.788712(19) 0.02107(12) Uani 1 1 d . . .
N1 N 0.28336(16) 0.5039(3) 0.86187(12) 0.0319(6) Uani 1 1 d . . .
N2 N 0.40409(15) 0.5982(3) 0.91189(11) 0.0289(5) Uani 1 1 d . . .
N3 N 0.74980(14) 0.9789(2) 0.99272(11) 0.0250(5) Uani 1 1 d . . .
N4 N 0.7368(2) 1.1196(3) 1.00114(13) 0.0511(8) Uani 1 1 d . . .
N5 N 0.79267(16) 1.0208(3) 1.09943(11) 0.0295(6) Uani 1 1 d . . .
O1 O 0.31300(12) 0.1169(2) 0.80289(10) 0.0333(5) Uani 1 1 d . . .
O2 O 0.30030(12) 0.3206(2) 0.74380(10) 0.0313(5) Uani 1 1 d . . .
O3 O 0.76940(13) 0.1139(2) 0.78621(9) 0.0298(5) Uani 1 1 d . . .
O4 O 0.80634(12) 0.3159(2) 0.73664(9) 0.0264(4) Uani 1 1 d . . .
O5 O 0.10780(13) 0.3311(2) 0.69144(9) 0.0297(5) Uani 1 1 d . . .
O6 O 0.14822(13) 0.1012(2) 0.68653(9) 0.0319(5) Uani 1 1 d . . .
O7 O 0.13766(12) 0.2288(2) 0.33976(9) 0.0267(4) Uani 1 1 d . . .
O8 O 0.04882(12) 0.4067(2) 0.30999(10) 0.0308(5) Uani 1 1 d . . .
O9W O 0.08538(13) 0.5842(2) 0.79658(10) 0.0325(5) Uani 1 1 d . . .
H2W H 0.0429 0.5853 0.7657 0.049 Uiso 1 1 d R . .
H1W H 0.1110 0.6647 0.7964 0.049 Uiso 1 1 d R . .
C1 C 0.34375(18) 0.2283(3) 0.77824(14) 0.0254(6) Uani 1 1 d . . .
C2 C 0.44020(18) 0.2498(3) 0.79057(13) 0.0236(6) Uani 1 1 d . . .
C3 C 0.48222(18) 0.3407(3) 0.74929(14) 0.0266(6) Uani 1 1 d . . .
H3 H 0.4503 0.3885 0.7137 0.032 Uiso 1 1 calc R . .
C4 C 0.57103(18) 0.3615(3) 0.76015(14) 0.0273(6) Uani 1 1 d . . .
H4 H 0.5983 0.4190 0.7304 0.033 Uiso 1 1 calc R . .
C5 C 0.61996(17) 0.2974(3) 0.81501(13) 0.0238(6) Uani 1 1 d . . .
C6 C 0.57768(19) 0.2075(3) 0.85668(14) 0.0307(7) Uani 1 1 d . . .
H6 H 0.6092 0.1636 0.8936 0.037 Uiso 1 1 calc R . .
C7 C 0.48906(18) 0.1817(3) 0.84431(14) 0.0320(7) Uani 1 1 d . . .
H7 H 0.4624 0.1188 0.8720 0.038 Uiso 1 1 calc R . .
C8 C 0.71597(17) 0.3283(3) 0.82925(14) 0.0264(6) Uani 1 1 d . . .
H8A H 0.7356 0.3008 0.8756 0.032 Uiso 1 1 calc R . .
H8B H 0.7258 0.4303 0.8248 0.032 Uiso 1 1 calc R . .
C9 C 0.76825(17) 0.2473(3) 0.78033(13) 0.0204(6) Uani 1 1 d . . .
C10 C 0.11354(17) 0.2147(3) 0.66125(13) 0.0228(6) Uani 1 1 d . . .
C11 C 0.07718(17) 0.2077(3) 0.58712(12) 0.0226(6) Uani 1 1 d . . .
C12 C 0.10314(18) 0.1013(3) 0.54466(13) 0.0252(6) Uani 1 1 d . . .
H12 H 0.1402 0.0294 0.5626 0.030 Uiso 1 1 calc R . .
C13 C 0.07455(18) 0.1010(3) 0.47590(13) 0.0267(6) Uani 1 1 d . . .
H13 H 0.0931 0.0294 0.4481 0.032 Uiso 1 1 calc R . .
C14 C 0.01843(18) 0.2066(3) 0.44796(13) 0.0255(6) Uani 1 1 d . . .
C15 C -0.01006(19) 0.3095(3) 0.49120(14) 0.0317(7) Uani 1 1 d . . .
H15 H -0.0497 0.3784 0.4738 0.038 Uiso 1 1 calc R . .
C16 C 0.01969(19) 0.3112(3) 0.56017(14) 0.0302(7) Uani 1 1 d . . .
H16 H 0.0009 0.3822 0.5882 0.036 Uiso 1 1 calc R . .
C17 C -0.00769(19) 0.2130(4) 0.37170(13) 0.0313(7) Uani 1 1 d . . .
H17A H -0.0615 0.2657 0.3626 0.038 Uiso 1 1 calc R . .
H17B H -0.0168 0.1168 0.3538 0.038 Uiso 1 1 calc R . .
C18 C 0.06330(17) 0.2862(3) 0.33733(12) 0.0217(6) Uani 1 1 d . . .
C19 C 0.35541(19) 0.5703(3) 0.85222(15) 0.0317(7) Uani 1 1 d . . .
H19 H 0.3713 0.5953 0.8097 0.038 Uiso 1 1 calc R . .
C20 C 0.2861(2) 0.4865(3) 0.93125(15) 0.0367(7) Uani 1 1 d . . .
H20 H 0.2436 0.4409 0.9534 0.044 Uiso 1 1 calc R . .
C21 C 0.3591(2) 0.5448(4) 0.96250(15) 0.0387(8) Uani 1 1 d . . .
H21 H 0.3756 0.5481 1.0091 0.046 Uiso 1 1 calc R . .
C22 C 0.48620(18) 0.6711(3) 0.91947(13) 0.0273(6) Uani 1 1 d . . .
C23 C 0.4977(2) 0.7878(4) 0.96204(17) 0.0427(8) Uani 1 1 d . . .
H23 H 0.4534 0.8177 0.9871 0.051 Uiso 1 1 calc R . .
C24 C 0.5763(2) 0.8601(4) 0.96711(17) 0.0424(8) Uani 1 1 d . . .
H24 H 0.5847 0.9380 0.9964 0.051 Uiso 1 1 calc R . .
C25 C 0.64216(18) 0.8185(3) 0.92947(13) 0.0257(6) Uani 1 1 d . . .
C26 C 0.63036(19) 0.6972(3) 0.88982(13) 0.0303(7) Uani 1 1 d . . .
H26 H 0.6755 0.6643 0.8664 0.036 Uiso 1 1 calc R . .
C27 C 0.55228(19) 0.6236(3) 0.88430(14) 0.0313(7) Uani 1 1 d . . .
H27 H 0.5448 0.5426 0.8569 0.038 Uiso 1 1 calc R . .
C28 C 0.72518(18) 0.9037(3) 0.92877(13) 0.0291(6) Uani 1 1 d . . .
H28A H 0.7717 0.8394 0.9197 0.035 Uiso 1 1 calc R . .
H28B H 0.7180 0.9730 0.8920 0.035 Uiso 1 1 calc R . .
C29 C 0.7826(2) 0.9230(3) 1.05119(15) 0.0395(8) Uani 1 1 d . . .
H29 H 0.7969 0.8269 1.0575 0.047 Uiso 1 1 calc R . .
C30 C 0.7641(2) 1.1387(3) 1.06597(15) 0.0460(9) Uani 1 1 d . . .
H30 H 0.7634 1.2278 1.0869 0.055 Uiso 1 1 calc R . .

loop_
_atom_site_aniso_label
_atom_site_aniso_U_11
_atom_site_aniso_U_22
_atom_site_aniso_U_33
_atom_site_aniso_U_23
_atom_site_aniso_U_13
_atom_site_aniso_U_12
Mn1 0.0202(2) 0.0173(2) 0.0244(2) -0.00076(16) 0.00165(16) -0.00066(17)
Mn2 0.0222(2) 0.0193(2) 0.0215(2) 0.00079(16) 0.00141(16) -0.00009(17)
N1 0.0306(14) 0.0304(14) 0.0338(13) -0.0008(11) 0.0000(10) -0.0054(12)
N2 0.0285(13) 0.0297(13) 0.0275(12) -0.0001(10) -0.0024(10) -0.0046(11)
N3 0.0230(12) 0.0263(13) 0.0252(12) 0.0011(10) -0.0007(9) 0.0005(10)
N4 0.087(2) 0.0280(15) 0.0330(15) -0.0010(12) -0.0183(14) 0.0097(15)
N5 0.0359(14) 0.0265(13) 0.0251(12) 0.0014(10) -0.0012(10) -0.0014(11)
O1 0.0224(11) 0.0303(12) 0.0473(12) 0.0034(10) 0.0047(9) -0.0030(9)
O2 0.0235(11) 0.0318(11) 0.0384(11) -0.0003(9) 0.0027(8) 0.0070(9)
O3 0.0373(12) 0.0181(10) 0.0360(11) -0.0003(9) 0.0140(9) 0.0012(9)
O4 0.0309(11) 0.0173(10) 0.0323(10) 0.0022(8) 0.0091(8) -0.0007(8)
O5 0.0336(12) 0.0277(11) 0.0266(10) -0.0066(9) -0.0028(8) 0.0020(9)
O6 0.0420(12) 0.0293(11) 0.0233(10) 0.0033(9) -0.0017(8) 0.0061(10)
O7 0.0246(11) 0.0302(11) 0.0253(9) -0.0055(8) 0.0021(8) 0.0037(9)
O8 0.0290(11) 0.0299(11) 0.0336(10) 0.0062(9) 0.0031(8) 0.0012(9)
O9W 0.0277(11) 0.0296(11) 0.0406(11) 0.0051(9) 0.0054(9) 0.0039(9)
C1 0.0235(15) 0.0246(15) 0.0286(14) -0.0075(12) 0.0048(11) 0.0012(12)
C2 0.0219(14) 0.0202(14) 0.0291(14) -0.0038(11) 0.0043(11) 0.0016(11)
C3 0.0289(16) 0.0204(14) 0.0295(14) 0.0022(12) -0.0017(11) 0.0014(12)
C4 0.0291(16) 0.0250(15) 0.0287(14) 0.0010(12) 0.0077(11) -0.0029(13)
C5 0.0231(14) 0.0202(14) 0.0290(14) -0.0065(11) 0.0071(11) -0.0004(12)
C6 0.0248(15) 0.0338(17) 0.0332(15) 0.0078(13) 0.0011(12) 0.0036(13)
C7 0.0251(15) 0.0362(17) 0.0357(16) 0.0081(14) 0.0074(12) -0.0033(14)
C8 0.0224(14) 0.0242(15) 0.0332(15) -0.0082(12) 0.0058(11) -0.0011(12)
C9 0.0159(13) 0.0189(14) 0.0254(13) -0.0023(11) -0.0018(10) -0.0007(11)
C10 0.0201(14) 0.0273(15) 0.0210(13) 0.0004(12) 0.0024(10) -0.0023(12)
C11 0.0233(14) 0.0235(14) 0.0211(13) 0.0012(11) 0.0028(10) -0.0047(12)
C12 0.0254(15) 0.0222(14) 0.0278(14) 0.0031(12) 0.0020(11) -0.0011(12)
C13 0.0282(15) 0.0265(15) 0.0259(14) -0.0048(12) 0.0052(11) -0.0043(13)
C14 0.0224(14) 0.0312(16) 0.0229(13) 0.0022(12) 0.0025(11) -0.0106(13)
C15 0.0330(17) 0.0334(17) 0.0281(15) 0.0065(13) -0.0005(12) 0.0060(14)
C16 0.0357(17) 0.0290(16) 0.0257(14) -0.0011(12) 0.0017(12) 0.0060(14)
C17 0.0261(15) 0.0439(18) 0.0235(14) 0.0036(13) 0.0016(11) -0.0113(14)
C18 0.0234(14) 0.0257(15) 0.0153(12) -0.0040(11) -0.0011(10) -0.0038(12)
C19 0.0303(16) 0.0342(17) 0.0298(15) -0.0029(13) -0.0009(12) -0.0050(14)
C20 0.0371(18) 0.0359(18) 0.0372(17) 0.0094(14) 0.0042(13) -0.0057(15)
C21 0.0404(19) 0.045(2) 0.0292(15) 0.0061(14) -0.0029(13) -0.0077(16)
C22 0.0273(15) 0.0267(15) 0.0271(14) -0.0012(12) -0.0016(11) -0.0029(13)
C23 0.0282(17) 0.046(2) 0.056(2) -0.0230(17) 0.0130(14) -0.0030(15)
C24 0.0350(18) 0.0385(19) 0.055(2) -0.0260(16) 0.0104(15) -0.0068(15)
C25 0.0254(15) 0.0278(15) 0.0229(13) -0.0018(12) -0.0023(11) 0.0025(13)
C26 0.0309(16) 0.0351(17) 0.0249(14) -0.0064(13) 0.0038(11) 0.0027(14)
C27 0.0379(18) 0.0280(16) 0.0277(14) -0.0085(13) 0.0015(12) -0.0022(14)
C28 0.0270(15) 0.0350(17) 0.0251(14) -0.0051(12) 0.0006(11) -0.0004(13)
C29 0.058(2) 0.0254(16) 0.0320(16) 0.0019(13) -0.0112(14) 0.0056(15)
C30 0.075(3) 0.0255(17) 0.0338(17) -0.0034(14) -0.0120(16) 0.0118(17)

loop_
_atom_type_symbol
_atom_type_description
_atom_type_scat_dispersion_real
_atom_type_scat_dispersion_imag
_atom_type_scat_source
C C 0.0033 0.0016 'International Tables Vol C Tables 4.2.6.8 and 6.1.1.4'
H H 0.0000 0.0000 'International Tables Vol C Tables 4.2.6.8 and 6.1.1.4'
N N 0.0061 0.0033 'International Tables Vol C Tables 4.2.6.8 and 6.1.1.4'
O O 0.0106 0.0060 'International Tables Vol C Tables 4.2.6.8 and 6.1.1.4'
Mn Mn 0.3368 0.7283 'International Tables Vol C Tables 4.2.6.8 and 6.1.1.4'

loop_
_geom_angle_atom_site_label_1
_geom_angle_atom_site_label_2
_geom_angle_atom_site_label_3
_geom_angle
_geom_angle_site_symmetry_1
_geom_angle_site_symmetry_3
O5 Mn1 O2 90.73(8) . .
O5 Mn1 O3 97.73(7) . 2_656
O2 Mn1 O3 86.85(8) . 2_656
O5 Mn1 O7 86.00(7) . 4_566
O2 Mn1 O7 99.79(8) . 4_566
O3 Mn1 O7 172.37(7) 2_656 4_566
O5 Mn1 O9W 93.94(8) . .
O2 Mn1 O9W 169.65(8) . .
O3 Mn1 O9W 83.37(7) 2_656 .
O7 Mn1 O9W 89.76(7) 4_566 .
O5 Mn1 N1 170.33(8) . .
O2 Mn1 N1 82.53(8) . .
O3 Mn1 N1 88.85(8) 2_656 .
O7 Mn1 N1 88.31(8) 4_566 .
O9W Mn1 N1 93.85(8) . .
O6 Mn2 O1 100.45(8) . .
O6 Mn2 O4 93.31(7) . 2_646
O1 Mn2 O4 105.34(8) . 2_646
O6 Mn2 O8 88.12(8) . 4_566
O1 Mn2 O8 142.41(8) . 4_566
O4 Mn2 O8 110.65(7) 2_646 4_566
O6 Mn2 N5 174.36(9) . 3_667
O1 Mn2 N5 84.23(8) . 3_667
O4 Mn2 N5 88.44(8) 2_646 3_667
O8 Mn2 N5 86.24(8) 4_566 3_667
O6 Mn2 O7 95.55(7) . 4_566
O1 Mn2 O7 87.72(7) . 4_566
O4 Mn2 O7 162.62(7) 2_646 4_566
O8 Mn2 O7 54.89(7) 4_566 4_566
N5 Mn2 O7 81.40(7) 3_667 4_566
C19 N1 C20 105.2(2) . .
C19 N1 Mn1 121.11(19) . .
C20 N1 Mn1 133.6(2) . .
C19 N2 C21 106.5(2) . .
C19 N2 C22 126.0(2) . .
C21 N2 C22 127.5(2) . .
C29 N3 N4 109.1(2) . .
C29 N3 C28 127.5(3) . .
N4 N3 C28 123.3(2) . .
C30 N4 N3 102.5(2) . .
C29 N5 C30 101.9(2) . .
C29 N5 Mn2 121.54(19) . 3_667
C30 N5 Mn2 134.4(2) . 3_667
C1 O1 Mn2 128.04(18) . .
C1 O2 Mn1 126.73(19) . .
C9 O3 Mn1 136.34(18) . 2_646
C9 O4 Mn2 134.19(17) . 2_656
C10 O5 Mn1 132.68(17) . .
C10 O6 Mn2 131.15(18) . .
C18 O7 Mn1 130.08(16) . 4_565
C18 O7 Mn2 85.10(16) . 4_565
Mn1 O7 Mn2 102.23(7) 4_565 4_565
C18 O8 Mn2 98.71(17) . 4_565
Mn1 O9W H2W 111.9 . .
Mn1 O9W H1W 102.5 . .
H2W O9W H1W 108.3 . .
O2 C1 O1 125.1(3) . .
O2 C1 C2 117.8(2) . .
O1 C1 C2 117.2(2) . .
C3 C2 C7 118.5(3) . .
C3 C2 C1 120.5(2) . .
C7 C2 C1 121.1(2) . .
C4 C3 C2 121.0(2) . .
C4 C3 H3 119.5 . .
C2 C3 H3 119.5 . .
C3 C4 C5 120.9(3) . .
C3 C4 H4 119.6 . .
C5 C4 H4 119.6 . .
C6 C5 C4 118.0(3) . .
C6 C5 C8 121.4(2) . .
C4 C5 C8 120.5(2) . .
C5 C6 C7 121.3(3) . .
C5 C6 H6 119.4 . .
C7 C6 H6 119.4 . .
C6 C7 C2 120.3(3) . .
C6 C7 H7 119.9 . .
C2 C7 H7 119.9 . .
C5 C8 C9 111.4(2) . .
C5 C8 H8A 109.4 . .
C9 C8 H8A 109.4 . .
C5 C8 H8B 109.4 . .
C9 C8 H8B 109.4 . .
H8A C8 H8B 108.0 . .
O3 C9 O4 124.2(3) . .
O3 C9 C8 116.0(2) . .
O4 C9 C8 119.7(2) . .
O5 C10 O6 126.1(2) . .
O5 C10 C11 117.5(2) . .
O6 C10 C11 116.4(2) . .
C16 C11 C12 118.9(2) . .
C16 C11 C10 120.1(2) . .
C12 C11 C10 120.9(2) . .
C13 C12 C11 120.8(3) . .
C13 C12 H12 119.6 . .
C11 C12 H12 119.6 . .
C12 C13 C14 120.7(3) . .
C12 C13 H13 119.6 . .
C14 C13 H13 119.6 . .
C15 C14 C13 118.2(2) . .
C15 C14 C17 120.9(3) . .
C13 C14 C17 120.8(3) . .
C16 C15 C14 121.1(3) . .
C16 C15 H15 119.5 . .
C14 C15 H15 119.5 . .
C11 C16 C15 120.2(3) . .
C11 C16 H16 119.9 . .
C15 C16 H16 119.9 . .
C14 C17 C18 109.3(2) . .
C14 C17 H17A 109.8 . .
C18 C17 H17A 109.8 . .
C14 C17 H17B 109.8 . .
C18 C17 H17B 109.8 . .
H17A C17 H17B 108.3 . .
O8 C18 O7 121.0(3) . .
O8 C18 C17 119.4(3) . .
O7 C18 C17 119.5(2) . .
N1 C19 N2 111.7(3) . .
N1 C19 H19 124.1 . .
N2 C19 H19 124.1 . .
C21 C20 N1 110.2(3) . .
C21 C20 H20 124.9 . .
N1 C20 H20 124.9 . .
C20 C21 N2 106.3(3) . .
C20 C21 H21 126.9 . .
N2 C21 H21 126.9 . .
C27 C22 C23 120.7(3) . .
C27 C22 N2 119.6(3) . .
C23 C22 N2 119.7(3) . .
C22 C23 C24 119.1(3) . .
C22 C23 H23 120.4 . .
C24 C23 H23 120.4 . .
C25 C24 C23 121.1(3) . .
C25 C24 H24 119.4 . .
C23 C24 H24 119.4 . .
C24 C25 C26 118.4(3) . .
C24 C25 C28 122.3(3) . .
C26 C25 C28 119.3(3) . .
C25 C26 C27 121.0(3) . .
C25 C26 H26 119.5 . .
C27 C26 H26 119.5 . .
C22 C27 C26 119.5(3) . .
C22 C27 H27 120.3 . .
C26 C27 H27 120.3 . .
N3 C28 C25 113.0(2) . .
N3 C28 H28A 109.0 . .
C25 C28 H28A 109.0 . .
N3 C28 H28B 109.0 . .
C25 C28 H28B 109.0 . .
H28A C28 H28B 107.8 . .
N5 C29 N3 111.3(3) . .
N5 C29 H29 124.3 . .
N3 C29 H29 124.3 . .
N4 C30 N5 115.2(3) . .
N4 C30 H30 122.4 . .
N5 C30 H30 122.4 . .

loop_
_geom_bond_atom_site_label_1
_geom_bond_atom_site_label_2
_geom_bond_distance
_geom_bond_site_symmetry_2
Mn1 O5 2.1423(18) .
Mn1 O2 2.153(2) .
Mn1 O3 2.1849(19) 2_656
Mn1 O7 2.2135(19) 4_566
Mn1 O9W 2.220(2) .
Mn1 N1 2.282(2) .
Mn2 O6 2.1130(18) .
Mn2 O1 2.125(2) .
Mn2 O4 2.1659(19) 2_646
Mn2 O8 2.225(2) 4_566
Mn2 N5 2.275(2) 3_667
Mn2 O7 2.514(2) 4_566
N1 C19 1.309(4) .
N1 C20 1.376(4) .
N2 C19 1.357(3) .
N2 C21 1.372(4) .
N2 C22 1.437(4) .
N3 C29 1.320(3) .
N3 N4 1.343(3) .
N3 C28 1.461(3) .
N4 C30 1.318(4) .
N5 C29 1.318(4) .
N5 C30 1.336(4) .
N5 Mn2 2.275(2) 3_667
O1 C1 1.263(3) .
O2 C1 1.251(3) .
O3 C9 1.251(3) .
O3 Mn1 2.1849(19) 2_646
O4 C9 1.269(3) .
O4 Mn2 2.1659(19) 2_656
O5 C10 1.248(3) .
O6 C10 1.267(3) .
O7 C18 1.268(3) .
O7 Mn1 2.2135(19) 4_565
O7 Mn2 2.514(2) 4_565
O8 C18 1.259(3) .
O8 Mn2 2.225(2) 4_565
O9W H2W 0.8501 .
O9W H1W 0.8500 .
C1 C2 1.503(4) .
C2 C3 1.386(4) .
C2 C7 1.392(4) .
C3 C4 1.385(4) .
C3 H3 0.9300 .
C4 C5 1.392(4) .
C4 H4 0.9300 .
C5 C6 1.387(4) .
C5 C8 1.513(4) .
C6 C7 1.391(4) .
C6 H6 0.9300 .
C7 H7 0.9300 .
C8 C9 1.525(4) .
C8 H8A 0.9700 .
C8 H8B 0.9700 .
C10 C11 1.515(3) .
C11 C16 1.384(4) .
C11 C12 1.387(4) .
C12 C13 1.384(4) .
C12 H12 0.9300 .
C13 C14 1.391(4) .
C13 H13 0.9300 .
C14 C15 1.388(4) .
C14 C17 1.520(4) .
C15 C16 1.392(4) .
C15 H15 0.9300 .
C16 H16 0.9300 .
C17 C18 1.515(4) .
C17 H17A 0.9700 .
C17 H17B 0.9700 .
C19 H19 0.9300 .
C20 C21 1.346(4) .
C20 H20 0.9300 .
C21 H21 0.9300 .
C22 C27 1.370(4) .
C22 C23 1.377(4) .
C23 C24 1.388(4) .
C23 H23 0.9300 .
C24 C25 1.380(4) .
C24 H24 0.9300 .
C25 C26 1.379(4) .
C25 C28 1.514(4) .
C26 C27 1.387(4) .
C26 H26 0.9300 .
C27 H27 0.9300 .
C28 H28A 0.9700 .
C28 H28B 0.9700 .
C29 H29 0.9300 .
C30 H30 0.9300 .

loop_
_geom_hbond_atom_site_label_D
_geom_hbond_atom_site_label_H
_geom_hbond_atom_site_label_A
_geom_hbond_distance_DH
_geom_hbond_distance_HA
_geom_hbond_distance_DA
_geom_hbond_angle_DHA
_geom_hbond_site_symmetry_A
O9W H2W O8 0.85 1.95 2.803(3) 175.7 3_566
O9W H1W O4 0.85 2.06 2.857(3) 156.0 2_656

loop_
_geom_torsion_atom_site_label_1
_geom_torsion_atom_site_label_2
_geom_torsion_atom_site_label_3
_geom_torsion_atom_site_label_4
_geom_torsion
_geom_torsion_site_symmetry_1
_geom_torsion_site_symmetry_2
_geom_torsion_site_symmetry_3
_geom_torsion_site_symmetry_4
O5 Mn1 N1 C19 103.0(5) . . . .
O2 Mn1 N1 C19 56.9(2) . . . .
O3 Mn1 N1 C19 -30.1(2) 2_656 . . .
O7 Mn1 N1 C19 157.0(2) 4_566 . . .
O9W Mn1 N1 C19 -113.3(2) . . . .
O5 Mn1 N1 C20 -72.9(6) . . . .
O2 Mn1 N1 C20 -119.0(3) . . . .
O3 Mn1 N1 C20 154.0(3) 2_656 . . .
O7 Mn1 N1 C20 -18.9(3) 4_566 . . .
O9W Mn1 N1 C20 70.7(3) . . . .
C29 N3 N4 C30 0.3(4) . . . .
C28 N3 N4 C30 176.9(3) . . . .
O6 Mn2 O1 C1 35.3(2) . . . .
O4 Mn2 O1 C1 131.7(2) 2_646 . . .
O8 Mn2 O1 C1 -65.3(3) 4_566 . . .
N5 Mn2 O1 C1 -141.5(2) 3_667 . . .
O7 Mn2 O1 C1 -59.9(2) 4_566 . . .
O5 Mn1 O2 C1 -114.3(2) . . . .
O3 Mn1 O2 C1 148.0(2) 2_656 . . .
O7 Mn1 O2 C1 -28.2(2) 4_566 . . .
O9W Mn1 O2 C1 128.8(4) . . . .
N1 Mn1 O2 C1 58.8(2) . . . .
O2 Mn1 O5 C10 26.6(3) . . . .
O3 Mn1 O5 C10 113.5(2) 2_656 . . .
O7 Mn1 O5 C10 -73.2(2) 4_566 . . .
O9W Mn1 O5 C10 -162.7(2) . . . .
N1 Mn1 O5 C10 -19.0(7) . . . .
O1 Mn2 O6 C10 -90.6(2) . . . .
O4 Mn2 O6 C10 163.1(2) 2_646 . . .
O8 Mn2 O6 C10 52.5(2) 4_566 . . .
N5 Mn2 O6 C10 55.1(9) 3_667 . . .
O7 Mn2 O6 C10 -1.9(3) 4_566 . . .
Mn1 O2 C1 O1 53.6(4) . . . .
Mn1 O2 C1 C2 -127.3(2) . . . .
Mn2 O1 C1 O2 5.3(4) . . . .
Mn2 O1 C1 C2 -173.81(17) . . . .
O2 C1 C2 C3 -19.4(4) . . . .
O1 C1 C2 C3 159.7(3) . . . .
O2 C1 C2 C7 159.2(3) . . . .
O1 C1 C2 C7 -21.6(4) . . . .
C7 C2 C3 C4 1.3(4) . . . .
C1 C2 C3 C4 180.0(2) . . . .
C2 C3 C4 C5 -3.3(4) . . . .
C3 C4 C5 C6 2.6(4) . . . .
C3 C4 C5 C8 -175.9(3) . . . .
C4 C5 C6 C7 0.0(4) . . . .
C8 C5 C6 C7 178.6(3) . . . .
C5 C6 C7 C2 -2.0(5) . . . .
C3 C2 C7 C6 1.3(4) . . . .
C1 C2 C7 C6 -177.3(3) . . . .
C6 C5 C8 C9 104.6(3) . . . .
C4 C5 C8 C9 -76.9(3) . . . .
Mn1 O3 C9 O4 -10.0(4) 2_646 . . .
Mn1 O3 C9 C8 169.17(17) 2_646 . . .
Mn2 O4 C9 O3 178.96(18) 2_656 . . .
Mn2 O4 C9 C8 -0.2(4) 2_656 . . .
C5 C8 C9 O3 -66.9(3) . . . .
C5 C8 C9 O4 112.4(3) . . . .
Mn1 O5 C10 O6 30.6(4) . . . .
Mn1 O5 C10 C11 -148.32(19) . . . .
Mn2 O6 C10 O5 15.8(4) . . . .
Mn2 O6 C10 C11 -165.20(18) . . . .
O5 C10 C11 C16 -17.4(4) . . . .
O6 C10 C11 C16 163.5(3) . . . .
O5 C10 C11 C12 160.2(3) . . . .
O6 C10 C11 C12 -18.9(4) . . . .
C16 C11 C12 C13 2.2(4) . . . .
C10 C11 C12 C13 -175.4(3) . . . .
C11 C12 C13 C14 -0.6(4) . . . .
C12 C13 C14 C15 -1.9(4) . . . .
C12 C13 C14 C17 175.4(3) . . . .
C13 C14 C15 C16 2.9(4) . . . .
C17 C14 C15 C16 -174.4(3) . . . .
C12 C11 C16 C15 -1.2(4) . . . .
C10 C11 C16 C15 176.4(3) . . . .
C14 C15 C16 C11 -1.4(5) . . . .
C15 C14 C17 C18 96.1(3) . . . .
C13 C14 C17 C18 -81.2(3) . . . .
Mn2 O8 C18 O7 -5.7(3) 4_565 . . .
Mn2 O8 C18 C17 170.48(19) 4_565 . . .
Mn1 O7 C18 O8 -96.9(3) 4_565 . . .
Mn2 O7 C18 O8 5.0(2) 4_565 . . .
Mn1 O7 C18 C17 87.0(3) 4_565 . . .
Mn2 O7 C18 C17 -171.2(2) 4_565 . . .
C14 C17 C18 O8 -112.5(3) . . . .
C14 C17 C18 O7 63.7(3) . . . .
C20 N1 C19 N2 -0.8(3) . . . .
Mn1 N1 C19 N2 -177.71(18) . . . .
C21 N2 C19 N1 0.2(4) . . . .
C22 N2 C19 N1 -179.2(3) . . . .
C19 N1 C20 C21 1.1(4) . . . .
Mn1 N1 C20 C21 177.5(2) . . . .
N1 C20 C21 N2 -0.9(4) . . . .
C19 N2 C21 C20 0.5(4) . . . .
C22 N2 C21 C20 179.9(3) . . . .
C19 N2 C22 C27 -53.7(4) . . . .
C21 N2 C22 C27 127.0(3) . . . .
C19 N2 C22 C23 126.3(3) . . . .
C21 N2 C22 C23 -53.0(4) . . . .
C27 C22 C23 C24 2.3(5) . . . .
N2 C22 C23 C24 -177.8(3) . . . .
C22 C23 C24 C25 1.1(5) . . . .
C23 C24 C25 C26 -4.2(5) . . . .
C23 C24 C25 C28 174.0(3) . . . .
C24 C25 C26 C27 4.1(4) . . . .
C28 C25 C26 C27 -174.2(3) . . . .
C23 C22 C27 C26 -2.4(4) . . . .
N2 C22 C27 C26 177.7(3) . . . .
C25 C26 C27 C22 -0.8(4) . . . .
C29 N3 C28 C25 73.9(4) . . . .
N4 N3 C28 C25 -102.0(3) . . . .
C24 C25 C28 N3 30.8(4) . . . .
C26 C25 C28 N3 -151.0(3) . . . .
C30 N5 C29 N3 -0.2(4) . . . .
Mn2 N5 C29 N3 165.3(2) 3_667 . . .
N4 N3 C29 N5 0.0(4) . . . .
C28 N3 C29 N5 -176.5(3) . . . .
N3 N4 C30 N5 -0.5(4) . . . .
C29 N5 C30 N4 0.5(4) . . . .
Mn2 N5 C30 N4 -162.1(3) 3_667 . . .
